data_1519176
loop_
_publ_author_name
'Kresinski, Roman.A.'
'Hibbs, Dai. E.'
'Hursthouse, Michael B.'
'Lamond, Steven J.'

_publ_section_title
;
 ErH6P3O6
;
_journal_name_full 'Crystal Structure Report Archive'
_journal_page_first 820
_journal_year 1996
_chemical_formula_sum 'Er H6 O6 P3'
_chemical_formula_weight 362.22
_space_group_IT_number 12
_symmetry_cell_setting monoclinic
_symmetry_space_group_name_Hall '-C 2y'
_symmetry_space_group_name_H-M 'C 1 2/m 1'
_atom_sites_solution_hydrogens geom
_atom_sites_solution_primary direct
_atom_sites_solution_secondary difmap
_cell_angle_alpha 90.00
_cell_angle_beta 122.310(2)
_cell_angle_gamma 90.00
_cell_formula_units_Z 4
_cell_length_a 14.3070(9)
_cell_length_b 5.686(2)
_cell_length_c 12.0420(14)
_cell_measurement_temperature 293(2)
_cell_volume 827.9(3)
_computing_cell_refinement REFINE
_computing_data_collection 'MADNES (Pflugrath & Messerschmidt, 1989)'
_computing_data_reduction 'ABSURD (Karaulov, 1992)'
_computing_publication_material SHELXL97
_computing_structure_refinement 'SHELXL97 (Sheldrick, 2008)'
_computing_structure_solution 'SIR92 (Altomare, Cascarano, Giacovazzo & Guaglitardi, 1993)'
_diffrn_ambient_temperature 293(2)
_diffrn_measured_fraction_theta_full 0.825
_diffrn_measured_fraction_theta_max 0.825
_diffrn_measurement_device_type 'Delft instruments FAST area detector'
_diffrn_measurement_method 'Intensity measurements as described by Darr, Drake, Hursthouse & Malik (1993)'
_diffrn_radiation_monochromator graphite
_diffrn_radiation_source 'rotating anode generator'
_diffrn_radiation_type MoK\a
_diffrn_radiation_wavelength 0.71069
_diffrn_reflns_av_R_equivalents 0.0000
_diffrn_reflns_av_sigmaI/netI 0.0874
_diffrn_reflns_limit_h_max 13
_diffrn_reflns_limit_h_min -16
_diffrn_reflns_limit_k_max 6
_diffrn_reflns_limit_k_min 0
_diffrn_reflns_limit_l_max 13
_diffrn_reflns_limit_l_min 0
_diffrn_reflns_number 666
_diffrn_reflns_theta_full 24.91
_diffrn_reflns_theta_max 24.91
_diffrn_reflns_theta_min 2.00
_exptl_absorpt_coefficient_mu 10.691
_exptl_absorpt_correction_type none
_exptl_crystal_density_diffrn 2.906
_exptl_crystal_density_method 'not measured'
_exptl_crystal_F_000 668
_exptl_crystal_size_max 0.20
_exptl_crystal_size_mid 0.12
_exptl_crystal_size_min 0.10
_refine_diff_density_max 2.813
_refine_diff_density_min -0.952
_refine_diff_density_rms 0.281
_refine_ls_extinction_coef 0
_refine_ls_extinction_method none
_refine_ls_goodness_of_fit_ref 1.013
_refine_ls_hydrogen_treatment constr
_refine_ls_matrix_type full
_refine_ls_number_parameters 63
_refine_ls_number_reflns 666
_refine_ls_number_restraints 0
_refine_ls_restrained_S_all 1.013
_refine_ls_R_factor_all 0.0464
_refine_ls_R_factor_gt 0.0358
_refine_ls_shift/su_max 2.361
_refine_ls_shift/su_mean 0.049
_refine_ls_structure_factor_coef Fsqd
_refine_ls_weighting_details 'calc w=1/[\s^2^(Fo^2^)+(0.0343P)^2^+0.0000P] where P=(Fo^2^+2Fc^2^)/3'
_refine_ls_weighting_scheme calc
_refine_ls_wR_factor_gt 0.0853
_refine_ls_wR_factor_ref 0.0877
_reflns_number_gt 502
_reflns_number_total 666
_reflns_threshold_expression >2\s(I)
_cod_data_source_file eCrystal-820.cif
_cod_data_source_block 96src196
_cod_depositor_comments
;
Citation :
Kresinski, Roman.A. and Hibbs, Dai. E. and Hursthouse, Michael B. and 
Lamond, Steven J. (1996) 
University of Southampton, Crystal Structure Report Archive.

More at:
http://ecrystals.chem.soton.ac.uk/820/
;
_cod_original_sg_symbol_H-M C2/m
_cod_database_code 1519176

loop_
_symmetry_equiv_pos_as_xyz
'x, y, z'
'-x, y, -z'
'x+1/2, y+1/2, z'
'-x+1/2, y+1/2, -z'
'-x, -y, -z'
'x, -y, z'
'-x+1/2, -y+1/2, -z'
'x+1/2, -y+1/2, z'

loop_
_atom_site_label
_atom_site_type_symbol
_atom_site_fract_x
_atom_site_fract_y
_atom_site_fract_z
_atom_site_U_iso_or_equiv
_atom_site_adp_type
_atom_site_occupancy
_atom_site_symmetry_multiplicity
_atom_site_calc_flag
_atom_site_refinement_flags
_atom_site_disorder_assembly
_atom_site_disorder_group
Er1 Er 0.0000 0.0000 0.5000 0.0170(3) Uani 1 4 d S . .
Er2 Er 0.0000 0.0000 0.0000 0.0183(3) Uani 1 4 d S . .
P1 P 0.1604(4) 0.0000 0.3539(4) 0.0455(14) Uani 1 2 d S . .
H1A H 0.2065 0.1369 0.3702 0.10(12) Uiso 0.50 1 calc PR . .
H1B H 0.2065 -0.1369 0.3702 2(5) Uiso 0.50 1 calc PR . .
P2 P -0.1783(4) -0.5000 -0.0872(4) 0.0229(10) Uani 1 2 d S . .
H2A H -0.1955 -0.5000 -0.1768 2(3) Uiso 1 2 calc SR . .
H2B H -0.2480 -0.5000 -0.0916 2(5) Uiso 1 2 calc SR . .
P3 P -0.0895(4) -0.5000 0.2847(4) 0.0247(10) Uani 1 2 d S . .
H3A H -0.0262 -0.5000 0.2754 0.06(6) Uiso 1 2 calc SR . .
H3B H -0.1553 -0.5000 0.1968 0.02(4) Uiso 1 2 calc SR . .
O6 O 0.1322(10) 0.0000 0.4537(10) 0.038(3) Uani 1 2 d S . .
O3 O 0.0773(11) 0.0000 0.2171(10) 0.056(4) Uani 1 2 d S . .
O5 O -0.1195(7) -0.2752(14) -0.0237(8) 0.039(2) Uani 1 1 d . . .
O4 O -0.0878(7) -0.2782(14) 0.3495(7) 0.032(2) Uani 1 1 d . . .

loop_
_atom_site_aniso_label
_atom_site_aniso_U_11
_atom_site_aniso_U_22
_atom_site_aniso_U_33
_atom_site_aniso_U_23
_atom_site_aniso_U_13
_atom_site_aniso_U_12
Er1 0.0249(7) 0.0090(5) 0.0205(5) 0.000 0.0144(5) 0.000
Er2 0.0255(7) 0.0085(5) 0.0184(5) 0.000 0.0102(5) 0.000
P1 0.023(3) 0.092(4) 0.025(2) 0.000 0.015(2) 0.000
P2 0.024(2) 0.012(2) 0.033(2) 0.000 0.0149(19) 0.000
P3 0.035(3) 0.016(2) 0.026(2) 0.000 0.018(2) 0.000
O6 0.029(7) 0.068(9) 0.026(6) 0.000 0.020(5) 0.000
O3 0.075(10) 0.070(9) 0.008(5) 0.000 0.011(6) 0.000
O5 0.046(5) 0.019(4) 0.061(5) -0.005(4) 0.035(4) -0.012(4)
O4 0.048(5) 0.014(4) 0.029(4) -0.008(3) 0.017(4) -0.006(4)

loop_
_atom_type_symbol
_atom_type_description
_atom_type_scat_dispersion_real
_atom_type_scat_dispersion_imag
_atom_type_scat_source
Er Er -0.2586 4.9576 'International Tables Vol C Tables 4.2.6.8 and 6.1.1.4'
H H 0.0000 0.0000 'International Tables Vol C Tables 4.2.6.8 and 6.1.1.4'
O O 0.0106 0.0060 'International Tables Vol C Tables 4.2.6.8 and 6.1.1.4'
P P 0.1023 0.0942 'International Tables Vol C Tables 4.2.6.8 and 6.1.1.4'

loop_
_geom_angle_atom_site_label_1
_geom_angle_atom_site_label_2
_geom_angle_atom_site_label_3
_geom_angle
_geom_angle_site_symmetry_1
_geom_angle_site_symmetry_3
O4 Er1 O4 180.000(1) . 5_556
O4 Er1 O4 90.9(4) . 6
O4 Er1 O4 89.1(4) 5_556 6
O4 Er1 O4 89.1(4) . 2_556
O4 Er1 O4 90.9(4) 5_556 2_556
O4 Er1 O4 180.000(2) 6 2_556
O4 Er1 O6 91.1(3) . 5_556
O4 Er1 O6 88.9(3) 5_556 5_556
O4 Er1 O6 91.1(3) 6 5_556
O4 Er1 O6 88.9(3) 2_556 5_556
O4 Er1 O6 88.9(3) . .
O4 Er1 O6 91.1(3) 5_556 .
O4 Er1 O6 88.9(3) 6 .
O4 Er1 O6 91.1(3) 2_556 .
O6 Er1 O6 180.000(1) 5_556 .
O5 Er2 O5 180.0(5) . 5
O5 Er2 O5 89.6(4) . 6
O5 Er2 O5 90.4(4) 5 6
O5 Er2 O5 90.4(4) . 2
O5 Er2 O5 89.6(4) 5 2
O5 Er2 O5 180.0(4) 6 2
O5 Er2 O3 89.1(3) . 5
O5 Er2 O3 90.9(3) 5 5
O5 Er2 O3 89.1(3) 6 5
O5 Er2 O3 90.9(3) 2 5
O5 Er2 O3 90.9(3) . .
O5 Er2 O3 89.1(3) 5 .
O5 Er2 O3 90.9(3) 6 .
O5 Er2 O3 89.1(3) 2 .
O3 Er2 O3 180.0(8) 5 .
O3 P1 O6 121.6(9) . .
O3 P1 H1A 106.9 . .
O6 P1 H1A 106.9 . .
O3 P1 H1B 106.9 . .
O6 P1 H1B 106.9 . .
H1A P1 H1B 106.7 . .
O5 P2 O5 117.4(7) . 6_545
O5 P2 H2A 108.0 . .
O5 P2 H2A 108.0 6_545 .
O5 P2 H2B 108.0 . .
O5 P2 H2B 108.0 6_545 .
H2A P2 H2B 107.2 . .
O4 P3 O4 117.3(7) . 6_545
O4 P3 H3A 108.0 . .
O4 P3 H3A 108.0 6_545 .
O4 P3 H3B 108.0 . .
O4 P3 H3B 108.0 6_545 .
H3A P3 H3B 107.2 . .
P1 O6 Er1 148.0(7) . .
P1 O3 Er2 160.0(10) . .
P2 O5 Er2 148.3(6) . .
P3 O4 Er1 151.9(5) . .

loop_
_geom_bond_atom_site_label_1
_geom_bond_atom_site_label_2
_geom_bond_distance
_geom_bond_site_symmetry_2
Er1 O4 2.221(7) .
Er1 O4 2.221(7) 5_556
Er1 O4 2.221(7) 6
Er1 O4 2.221(7) 2_556
Er1 O6 2.239(12) 5_556
Er1 O6 2.239(12) .
Er2 O5 2.221(8) .
Er2 O5 2.221(8) 5
Er2 O5 2.221(8) 6
Er2 O5 2.221(8) 2
Er2 O3 2.229(10) 5
Er2 O3 2.229(10) .
P1 O3 1.426(11) .
P1 O6 1.459(12) .
P1 H1A 0.9700 .
P1 H1B 0.9700 .
P2 O5 1.496(8) .
P2 O5 1.496(8) 6_545
P2 H2A 0.9700 .
P2 H2B 0.9700 .
P3 O4 1.477(8) .
P3 O4 1.477(8) 6_545
P3 H3A 0.9700 .
P3 H3B 0.9700 .
